data_1549760
loop_
_publ_author_name
'Martens, Arthur'
'Weis, Philippe'
'Krummer, Michael Christian'
'Kreuzer, Marvin'
'Meierh\"ofer, Andreas'
'Meier, Stefan C.'
'Bohnenberger, Jan'
'Scherer, Harald'
'Riddlestone, Ian'
'Krossing, Ingo'

_publ_section_title
;
 Facile and systematic access to the least-coordinating WCA
 [(R<sup>F</sup>O)<sub>3</sub>Al-F-Al(OR<sup>F</sup>)<sub>3</sub>]<sup>-</sup>
 and its more Lewis-basic brother
 [F-Al(OR<sup>F</sup>)<sub>3</sub>]<sup>-</sup> (R<sup>F</sup> =
 C(CF<sub>3</sub>)<sub>3</sub>).
;
_journal_issue 35
_journal_name_full 'Chemical science'
_journal_page_first 7058
_journal_page_last 7068
_journal_paper_doi 10.1039/c8sc02591f
_journal_volume 9
_journal_year 2018
_chemical_formula_moiety 'C20 H10 Ag B F22 O2'
_chemical_formula_sum 'C20 H10 Ag B F22 O2'
_chemical_formula_weight 818.96
_chemical_properties_physical Air-sensitive,Moisture-sensitive
_space_group_crystal_system monoclinic
_space_group_IT_number 14
_space_group_name_Hall '-P 2ybc'
_space_group_name_H-M_alt 'P 1 21/c 1'
_symmetry_space_group_name_Hall '-P 2ybc'
_symmetry_space_group_name_H-M 'P 1 21/c 1'
_atom_sites_solution_hydrogens geom
_audit_creation_method SHELXL-2014/7
_audit_update_record
;
2018-05-28 deposited with the CCDC.
2018-08-01 downloaded from the CCDC.
;
_cell_angle_alpha 90
_cell_angle_beta 100.4520(10)
_cell_angle_gamma 90
_cell_formula_units_Z 8
_cell_length_a 34.3712(10)
_cell_length_b 10.6465(3)
_cell_length_c 13.7845(4)
_cell_measurement_reflns_used 9041
_cell_measurement_temperature 100(2)
_cell_measurement_theta_max 31.676
_cell_measurement_theta_min 2.410
_cell_volume 4960.5(2)
_computing_cell_refinement 'SAINT V8.37A'
_computing_data_collection 'APEX2 v2014.11-0'
_computing_data_reduction 'SAINT V8.37A'
_computing_publication_material ShelXle-850
_computing_structure_refinement 'SHELXL-2014/7 (Sheldrick, 2014)'
_computing_structure_solution 'SHELXT-2014/5, Sheldrick, 2014'
_diffrn_ambient_temperature 100(2)
_diffrn_measured_fraction_theta_full 1.000
_diffrn_measured_fraction_theta_max 0.855
_diffrn_measurement_device_type 'Bruker Smart Apex II Quazar'
_diffrn_measurement_method 'omega and phi scans'
_diffrn_radiation_type MoK\a
_diffrn_radiation_wavelength 0.71073
_diffrn_reflns_av_R_equivalents 0.0187
_diffrn_reflns_av_unetI/netI 0.0132
_diffrn_reflns_Laue_measured_fraction_full 1.000
_diffrn_reflns_Laue_measured_fraction_max 0.855
_diffrn_reflns_limit_h_max 49
_diffrn_reflns_limit_h_min -48
_diffrn_reflns_limit_k_max 15
_diffrn_reflns_limit_k_min -14
_diffrn_reflns_limit_l_max 20
_diffrn_reflns_limit_l_min -19
_diffrn_reflns_number 123649
_diffrn_reflns_point_group_measured_fraction_full 1.000
_diffrn_reflns_point_group_measured_fraction_max 0.855
_diffrn_reflns_theta_full 25.242
_diffrn_reflns_theta_max 32.351
_diffrn_reflns_theta_min 1.205
_diffrn_source 'INCOATEC Mo Microsource'
_exptl_absorpt_coefficient_mu 1.000
_exptl_absorpt_correction_T_max 0.7464
_exptl_absorpt_correction_T_min 0.6502
_exptl_absorpt_correction_type multi-scan
_exptl_absorpt_process_details SADABS-2016/2
_exptl_crystal_colour colorless
_exptl_crystal_density_diffrn 2.193
_exptl_crystal_description block
_exptl_crystal_F_000 3168
_exptl_crystal_recrystallization_method 'Re-crystallisation from solvent: Fluorobenzene'
_exptl_crystal_size_max 0.400
_exptl_crystal_size_mid 0.250
_exptl_crystal_size_min 0.200
_refine_diff_density_max 0.608
_refine_diff_density_min -1.121
_refine_diff_density_rms 0.068
_refine_ls_extinction_method none
_refine_ls_goodness_of_fit_ref 1.141
_refine_ls_hydrogen_treatment constr
_refine_ls_matrix_type full
_refine_ls_number_parameters 893
_refine_ls_number_reflns 15178
_refine_ls_number_restraints 3333
_refine_ls_restrained_S_all 1.061
_refine_ls_R_factor_all 0.0306
_refine_ls_R_factor_gt 0.0265
_refine_ls_shift/su_max 0.003
_refine_ls_shift/su_mean 0.000
_refine_ls_structure_factor_coef Fsqd
_refine_ls_weighting_details 'w=1/[\s^2^(Fo^2^)+(0.0150P)^2^+5.4606P] where P=(Fo^2^+2Fc^2^)/3'
_refine_ls_weighting_scheme calc
_refine_ls_wR_factor_gt 0.0568
_refine_ls_wR_factor_ref 0.0581
_reflns_Friedel_coverage 0.000
_reflns_number_gt 13787
_reflns_number_total 15178
_reflns_threshold_expression 'I > 2\s(I)'
_cod_data_source_file c8sc02591f2.cif
_cod_data_source_block p21c_ende_a
_cod_depositor_comments 'Adding full bibliography for 1549751--1549760.cif.'
_cod_database_code 1549760
_shelx_shelxl_version_number 2014/7
_shelx_space_group_comment
;
The symmetry employed for this shelxl refinement is uniquely defined
by the following loop, which should always be used as a source of
symmetry information in preference to the above space-group names.
They are only intended as comments.
;
_shelx_estimated_absorpt_t_min 0.690
_shelx_estimated_absorpt_t_max 0.825

loop_
_space_group_symop_operation_xyz
'x, y, z'
'-x, y+1/2, -z+1/2'
'-x, -y, -z'
'x, -y-1/2, z-1/2'

loop_
_atom_site_label
_atom_site_type_symbol
_atom_site_fract_x
_atom_site_fract_y
_atom_site_fract_z
_atom_site_U_iso_or_equiv
_atom_site_adp_type
_atom_site_occupancy
_atom_site_site_symmetry_order
_atom_site_calc_flag
_atom_site_refinement_flags_posn
_atom_site_refinement_flags_adp
_atom_site_refinement_flags_occupancy
_atom_site_disorder_assembly
_atom_site_disorder_group
F1_10 F 0.96867(9) -0.0861(4) 0.9515(3) 0.0485(12) Uani 0.389(4) 1 d D U P A 2
C1_10 C 0.9299(4) -0.1178(13) 0.9204(14) 0.028(2) Uani 0.389(4) 1 d D U P A 2
C2_10 C 0.9064(6) -0.015(2) 0.919(2) 0.021(3) Uani 0.389(4) 1 d D U P A 2
H2_10 H 0.9176 0.0648 0.9370 0.026 Uiso 0.389(4) 1 calc R U P A 2
C3_10 C 0.8668(6) -0.0288(17) 0.892(2) 0.018(2) Uani 0.389(4) 1 d . U P A 2
H3_10 H 0.8502 0.0423 0.8934 0.022 Uiso 0.389(4) 1 calc R U P A 2
C4_10 C 0.8496(6) -0.1463(14) 0.8619(18) 0.021(2) Uani 0.389(4) 1 d . U P A 2
H4_10 H 0.8219 -0.1565 0.8409 0.025 Uiso 0.389(4) 1 calc R U P A 2
C5_10 C 0.8755(4) -0.2445(15) 0.8651(14) 0.026(2) Uani 0.389(4) 1 d . U P A 2
H5_10 H 0.8653 -0.3257 0.8463 0.031 Uiso 0.389(4) 1 calc R U P A 2
C6_10 C 0.9152(4) -0.2306(14) 0.8940(13) 0.027(2) Uani 0.389(4) 1 d D U P A 2
H6_10 H 0.9323 -0.3009 0.8954 0.033 Uiso 0.389(4) 1 calc R U P A 2
F1_9 F 0.94960(6) -0.31231(18) 0.91869(14) 0.0318(6) Uani 0.611(4) 1 d D U P A 1
C1_9 C 0.9228(2) -0.2216(8) 0.9080(7) 0.0158(11) Uani 0.611(4) 1 d D U P A 1
C2_9 C 0.9326(2) -0.0970(7) 0.9297(8) 0.0166(12) Uani 0.611(4) 1 d D U P A 1
H2_9 H 0.9595 -0.0736 0.9507 0.020 Uiso 0.611(4) 1 calc R U P A 1
C3_9 C 0.9027(4) -0.0057(14) 0.9205(14) 0.0182(16) Uani 0.611(4) 1 d . U P A 1
H3_9 H 0.9091 0.0797 0.9357 0.022 Uiso 0.611(4) 1 calc R U P A 1
C4_9 C 0.8624(3) -0.0426(12) 0.8881(13) 0.0210(18) Uani 0.611(4) 1 d . U P A 1
H4_9 H 0.8416 0.0170 0.8829 0.025 Uiso 0.611(4) 1 calc R U P A 1
C5_9 C 0.8545(3) -0.1696(9) 0.8639(11) 0.0214(15) Uani 0.611(4) 1 d . U P A 1
H5_9 H 0.8280 -0.1943 0.8400 0.026 Uiso 0.611(4) 1 calc R U P A 1
C6_9 C 0.8840(2) -0.2602(9) 0.8734(8) 0.0172(11) Uani 0.611(4) 1 d D U P A 1
H6_9 H 0.8779 -0.3455 0.8570 0.021 Uiso 0.611(4) 1 calc R U P A 1
F1_8 F 0.54947(3) 0.21245(10) 0.56224(8) 0.0229(2) Uani 1 1 d D U . . .
C1_8 C 0.58319(5) 0.27991(15) 0.58332(11) 0.0144(3) Uani 1 1 d D U . . .
C2_8 C 0.58246(5) 0.40339(15) 0.55359(11) 0.0175(3) Uani 1 1 d D U . . .
H2_8 H 0.5586 0.4409 0.5208 0.021 Uiso 1 1 calc R U . . .
C3_8 C 0.61772(5) 0.47257(15) 0.57274(12) 0.0189(3) Uani 1 1 d . U . . .
H3_8 H 0.6181 0.5576 0.5520 0.023 Uiso 1 1 calc R U . . .
C4_8 C 0.65241(5) 0.41573(16) 0.62263(12) 0.0183(3) Uani 1 1 d . U . . .
H4_8 H 0.6764 0.4620 0.6357 0.022 Uiso 1 1 calc R U . . .
C5_8 C 0.65154(5) 0.29050(15) 0.65311(12) 0.0170(3) Uani 1 1 d . U . . .
H5_8 H 0.6750 0.2525 0.6881 0.020 Uiso 1 1 calc R U . . .
C6_8 C 0.61689(5) 0.22146(14) 0.63282(11) 0.0146(3) Uani 1 1 d D U . . .
H6_8 H 0.6163 0.1360 0.6524 0.018 Uiso 1 1 calc R U . . .
F1_7 F 0.70249(3) 0.23622(12) 0.95118(8) 0.0317(3) Uani 1 1 d D U . . .
C1_7 C 0.66795(5) 0.29845(16) 0.92764(11) 0.0169(3) Uani 1 1 d D U . . .
C2_7 C 0.66726(6) 0.42436(17) 0.94951(12) 0.0234(3) Uani 1 1 d D U . . .
H2_7 H 0.6907 0.4670 0.9789 0.028 Uiso 1 1 calc R U . . .
C3_7 C 0.63118(7) 0.48797(16) 0.92745(12) 0.0274(4) Uani 1 1 d . U . . .
H3_7 H 0.6298 0.5746 0.9430 0.033 Uiso 1 1 calc R U . . .
C4_7 C 0.59727(6) 0.42410(19) 0.88259(13) 0.0260(4) Uani 1 1 d . U . . .
H4_7 H 0.5727 0.4671 0.8672 0.031 Uiso 1 1 calc R U . . .
C5_7 C 0.59947(5) 0.29688(18) 0.86034(12) 0.0211(3) Uani 1 1 d . U . . .
H5_7 H 0.5764 0.2537 0.8289 0.025 Uiso 1 1 calc R U . . .
C6_7 C 0.63490(5) 0.23329(15) 0.88364(11) 0.0166(3) Uani 1 1 d D U . . .
H6_7 H 0.6364 0.1463 0.8696 0.020 Uiso 1 1 calc R U . . .
F1_5 F 0.79702(3) -0.29198(10) 0.56458(9) 0.0279(2) Uani 1 1 d D U . . .
C1_5 C 0.83036(5) -0.22292(15) 0.57678(12) 0.0171(3) Uani 1 1 d D U . . .
C2_5 C 0.82780(5) -0.10053(15) 0.54350(12) 0.0175(3) Uani 1 1 d D U . . .
H2_5 H 0.8031 -0.0653 0.5140 0.021 Uiso 1 1 calc R U . . .
C3_5 C 0.86259(5) -0.02953(15) 0.55427(11) 0.0171(3) Uani 1 1 d . U . . .
H3_5 H 0.8618 0.0547 0.5313 0.020 Uiso 1 1 calc R U . . .
C4_5 C 0.89869(5) -0.08309(15) 0.59908(12) 0.0173(3) Uani 1 1 d . U . . .
H4_5 H 0.9224 -0.0353 0.6064 0.021 Uiso 1 1 calc R U . . .
C5_5 C 0.89966(5) -0.20768(16) 0.63307(12) 0.0181(3) Uani 1 1 d . U . . .
H5_5 H 0.9241 -0.2436 0.6641 0.022 Uiso 1 1 calc R U . . .
C6_5 C 0.86542(5) -0.27857(15) 0.62182(12) 0.0179(3) Uani 1 1 d D U . . .
H6_5 H 0.8659 -0.3630 0.6443 0.022 Uiso 1 1 calc R U . . .
O1_4 O 0.58978(3) 0.75168(10) 0.75010(8) 0.0124(2) Uani 1 1 d D U . . .
C1_4 C 0.55076(4) 0.78853(13) 0.72334(10) 0.0111(3) Uani 1 1 d D U . . .
C2_4 C 0.53106(5) 0.67932(14) 0.65641(11) 0.0152(3) Uani 1 1 d D U . . .
F1_4 F 0.54386(3) 0.68012(10) 0.57094(7) 0.0218(2) Uani 1 1 d D U . . .
F2_4 F 0.49169(3) 0.68406(10) 0.63698(8) 0.0231(2) Uani 1 1 d D U . . .
F3_4 F 0.54083(3) 0.56846(9) 0.69935(7) 0.01825(19) Uani 1 1 d D U . . .
C3_4 C 0.52968(5) 0.80160(14) 0.81359(11) 0.0154(3) Uani 1 1 d D U . . .
F4_4 F 0.54655(3) 0.88867(10) 0.87625(7) 0.0217(2) Uani 1 1 d D U . . .
F5_4 F 0.53075(3) 0.69333(9) 0.86197(7) 0.0222(2) Uani 1 1 d D U . . .
F6_4 F 0.49171(3) 0.83481(10) 0.78526(8) 0.0233(2) Uani 1 1 d D U . . .
C4_4 C 0.54562(5) 0.91235(15) 0.66097(12) 0.0168(3) Uani 1 1 d D U . . .
F7_4 F 0.54855(3) 1.01481(9) 0.71735(8) 0.0219(2) Uani 1 1 d D U . . .
F8_4 F 0.51021(3) 0.91628(10) 0.60205(8) 0.0261(2) Uani 1 1 d D U . . .
F9_4 F 0.57302(3) 0.91909(10) 0.60451(8) 0.0232(2) Uani 1 1 d D U . . .
O1_3 O 0.65759(3) 0.75039(10) 0.79597(9) 0.0161(2) Uani 1 1 d D U . . .
C1_3 C 0.69415(4) 0.79551(14) 0.78590(11) 0.0137(3) Uani 1 1 d D U . . .
C2_3 C 0.72379(5) 0.68980(16) 0.82750(14) 0.0216(3) Uani 1 1 d D U . . .
F1_3 F 0.72889(4) 0.68667(11) 0.92511(9) 0.0337(3) Uani 1 1 d D U . . .
F2_3 F 0.75893(3) 0.70397(11) 0.80099(11) 0.0402(3) Uani 1 1 d D U . . .
F3_3 F 0.71004(3) 0.57728(9) 0.79461(8) 0.0238(2) Uani 1 1 d D U . . .
C3_3 C 0.69421(6) 0.81647(17) 0.67463(13) 0.0262(4) Uani 1 1 d D U . . .
F4_3 F 0.66311(4) 0.88516(12) 0.63433(9) 0.0384(3) Uani 1 1 d D U . . .
F5_3 F 0.69185(4) 0.70620(11) 0.62730(8) 0.0373(3) Uani 1 1 d D U . . .
F6_3 F 0.72685(4) 0.87424(12) 0.65880(9) 0.0403(3) Uani 1 1 d D U . . .
C4_3 C 0.70756(5) 0.91949(15) 0.84409(12) 0.0174(3) Uani 1 1 d D U . . .
F7_3 F 0.69508(3) 1.02184(9) 0.79220(8) 0.0242(2) Uani 1 1 d D U . . .
F8_3 F 0.74709(3) 0.92647(10) 0.86584(9) 0.0266(2) Uani 1 1 d D U . . .
F9_3 F 0.69414(3) 0.92279(10) 0.92827(8) 0.0233(2) Uani 1 1 d D U . . .
O1_2 O 0.90666(3) 0.25312(10) 0.77783(8) 0.0128(2) Uani 1 1 d D U . . .
C1_2 C 0.94230(4) 0.30799(14) 0.77127(11) 0.0132(3) Uani 1 1 d D U . . .
C2_2 C 0.96578(5) 0.20422(16) 0.72662(13) 0.0195(3) Uani 1 1 d D U . . .
F1_2 F 0.96286(3) 0.09402(10) 0.77055(8) 0.0244(2) Uani 1 1 d D U . . .
F2_2 F 1.00407(3) 0.23081(11) 0.73490(9) 0.0302(3) Uani 1 1 d D U . . .
F3_2 F 0.95058(3) 0.18848(10) 0.63114(8) 0.0255(2) Uani 1 1 d D U . . .
C3_2 C 0.93789(5) 0.42347(15) 0.70017(12) 0.0181(3) Uani 1 1 d D U . . .
F4_2 F 0.93453(3) 0.53139(9) 0.74697(8) 0.0236(2) Uani 1 1 d D U . . .
F5_2 F 0.90597(3) 0.40980(10) 0.63050(7) 0.0226(2) Uani 1 1 d D U . . .
F6_2 F 0.96922(3) 0.43555(11) 0.65528(8) 0.0272(2) Uani 1 1 d D U . . .
C4_2 C 0.96601(5) 0.34639(17) 0.87396(12) 0.0203(3) Uani 1 1 d D U . . .
F7_2 F 0.94429(3) 0.41601(10) 0.92364(7) 0.0237(2) Uani 1 1 d D U . . .
F8_2 F 0.99839(3) 0.41207(12) 0.86587(9) 0.0306(3) Uani 1 1 d D U . . .
F9_2 F 0.97723(4) 0.24439(12) 0.92802(8) 0.0323(3) Uani 1 1 d D U . . .
O1_1 O 0.83898(3) 0.24288(10) 0.74927(8) 0.01182(19) Uani 1 1 d D U . . .
C1_1 C 0.79967(4) 0.27742(13) 0.72572(11) 0.0113(3) Uani 1 1 d D U . . .
C2_1 C 0.77917(4) 0.16470(14) 0.66489(11) 0.0139(3) Uani 1 1 d D U . . .
F1_1 F 0.78887(3) 0.16275(10) 0.57567(7) 0.01967(19) Uani 1 1 d D U . . .
F2_1 F 0.73990(3) 0.16717(10) 0.65353(8) 0.0206(2) Uani 1 1 d D U . . .
F3_1 F 0.79121(3) 0.05591(8) 0.70882(7) 0.01755(19) Uani 1 1 d D U . . .
C3_1 C 0.78055(4) 0.29692(14) 0.81853(11) 0.0142(3) Uani 1 1 d D U . . .
F4_1 F 0.80008(3) 0.38153(9) 0.87942(7) 0.01917(19) Uani 1 1 d D U . . .
F5_1 F 0.78050(3) 0.18960(9) 0.86811(7) 0.0202(2) Uani 1 1 d D U . . .
F6_1 F 0.74320(3) 0.33647(10) 0.79372(7) 0.0203(2) Uani 1 1 d D U . . .
C4_1 C 0.79327(5) 0.39817(15) 0.65929(12) 0.0158(3) Uani 1 1 d D U . . .
F7_1 F 0.79632(3) 0.50304(9) 0.71241(8) 0.0210(2) Uani 1 1 d D U . . .
F8_1 F 0.75719(3) 0.39830(10) 0.60288(8) 0.0239(2) Uani 1 1 d D U . . .
F9_1 F 0.81969(3) 0.40277(10) 0.60028(7) 0.0220(2) Uani 1 1 d D U . . .
Ag01 Ag 0.62509(2) 0.53648(2) 0.74811(2) 0.01389(3) Uani 1 1 d . . . . .
B1 B 0.87209(5) 0.31063(15) 0.81291(12) 0.0120(3) Uani 1 1 d . . . . .
Ag02 Ag 0.87675(2) 0.03641(2) 0.73060(2) 0.01458(3) Uani 1 1 d . . . . .
B2 B 0.62206(5) 0.81776(16) 0.81821(13) 0.0138(3) Uani 1 1 d . . . . .
F005 F 0.87354(3) 0.27740(9) 0.91039(7) 0.01662(18) Uani 1 1 d . . . . .
F007 F 0.86996(3) 0.43835(8) 0.80018(7) 0.01574(18) Uani 1 1 d . . . . .
F009 F 0.62240(3) 0.94426(8) 0.79927(8) 0.01928(19) Uani 1 1 d . . . . .
F00M F 0.61931(3) 0.79358(9) 0.91508(7) 0.0200(2) Uani 1 1 d . . . . .

loop_
_atom_site_aniso_label
_atom_site_aniso_U_11
_atom_site_aniso_U_22
_atom_site_aniso_U_33
_atom_site_aniso_U_23
_atom_site_aniso_U_13
_atom_site_aniso_U_12
F1_10 0.0222(16) 0.082(3) 0.040(2) 0.0172(19) 0.0028(13) 0.0129(16)
C1_10 0.032(4) 0.032(5) 0.020(4) 0.004(4) 0.009(3) 0.014(3)
C2_10 0.029(5) 0.019(5) 0.017(5) 0.000(4) 0.008(3) -0.004(3)
C3_10 0.032(5) 0.008(2) 0.016(4) 0.002(2) 0.009(4) 0.000(3)
C4_10 0.032(5) 0.014(4) 0.019(3) 0.004(3) 0.009(4) 0.002(3)
C5_10 0.048(6) 0.014(4) 0.018(4) 0.005(3) 0.010(4) 0.005(3)
C6_10 0.043(6) 0.023(4) 0.017(5) 0.005(3) 0.009(4) 0.018(3)
F1_9 0.0412(12) 0.0262(10) 0.0282(10) 0.0012(7) 0.0067(8) 0.0161(8)
C1_9 0.021(2) 0.0158(18) 0.010(2) 0.0018(14) 0.0018(16) 0.0015(14)
C2_9 0.025(2) 0.0108(18) 0.014(2) -0.0015(14) 0.0035(14) -0.0054(14)
C3_9 0.031(3) 0.012(2) 0.013(3) 0.0020(16) 0.007(2) 0.0077(18)
C4_9 0.018(2) 0.030(4) 0.016(3) 0.005(3) 0.0050(18) 0.006(2)
C5_9 0.020(3) 0.026(4) 0.019(2) 0.004(3) 0.0046(18) -0.001(2)
C6_9 0.027(3) 0.010(2) 0.014(2) 0.0040(16) 0.005(2) 0.0021(19)
F1_8 0.0172(5) 0.0255(5) 0.0257(5) -0.0034(4) 0.0028(4) -0.0075(4)
C1_8 0.0149(7) 0.0160(7) 0.0128(6) -0.0037(5) 0.0038(5) -0.0026(5)
C2_8 0.0229(8) 0.0162(7) 0.0132(7) -0.0004(5) 0.0028(6) 0.0036(6)
C3_8 0.0311(9) 0.0129(7) 0.0149(7) -0.0013(5) 0.0096(6) -0.0016(6)
C4_8 0.0203(8) 0.0192(7) 0.0173(7) -0.0068(6) 0.0089(6) -0.0064(6)
C5_8 0.0160(7) 0.0195(7) 0.0159(7) -0.0031(6) 0.0043(6) 0.0014(6)
C6_8 0.0188(7) 0.0127(6) 0.0132(6) -0.0007(5) 0.0053(6) 0.0007(5)
F1_7 0.0215(5) 0.0451(7) 0.0279(6) 0.0065(5) 0.0032(4) 0.0118(5)
C1_7 0.0178(7) 0.0211(7) 0.0122(7) 0.0036(6) 0.0038(6) 0.0021(6)
C2_7 0.0341(10) 0.0211(8) 0.0144(7) -0.0004(6) 0.0029(7) -0.0102(7)
C3_7 0.0568(12) 0.0134(7) 0.0146(7) 0.0023(6) 0.0137(8) 0.0069(7)
C4_7 0.0301(9) 0.0332(9) 0.0173(8) 0.0103(7) 0.0114(7) 0.0161(8)
C5_7 0.0170(8) 0.0320(9) 0.0149(7) 0.0035(6) 0.0044(6) -0.0033(7)
C6_7 0.0247(8) 0.0135(7) 0.0132(7) 0.0002(5) 0.0074(6) -0.0021(6)
F1_5 0.0210(5) 0.0227(5) 0.0370(6) 0.0048(4) -0.0027(4) -0.0065(4)
C1_5 0.0191(8) 0.0150(7) 0.0166(7) -0.0004(5) 0.0013(6) -0.0015(6)
C2_5 0.0208(8) 0.0153(7) 0.0158(7) 0.0003(5) 0.0016(6) 0.0042(6)
C3_5 0.0264(8) 0.0126(6) 0.0131(7) -0.0009(5) 0.0058(6) 0.0012(6)
C4_5 0.0200(8) 0.0171(7) 0.0159(7) -0.0037(6) 0.0060(6) -0.0019(6)
C5_5 0.0177(7) 0.0183(7) 0.0176(7) -0.0004(6) 0.0015(6) 0.0038(6)
C6_5 0.0223(8) 0.0139(7) 0.0171(7) 0.0018(5) 0.0020(6) 0.0028(6)
O1_4 0.0100(5) 0.0101(5) 0.0166(5) -0.0023(4) 0.0008(4) 0.0008(4)
C1_4 0.0124(6) 0.0095(6) 0.0113(6) 0.0002(5) 0.0021(5) 0.0008(5)
C2_4 0.0145(7) 0.0147(7) 0.0156(7) -0.0014(5) 0.0007(5) 0.0009(5)
F1_4 0.0274(5) 0.0244(5) 0.0136(4) -0.0048(4) 0.0036(4) 0.0012(4)
F2_4 0.0123(4) 0.0234(5) 0.0309(5) -0.0054(4) -0.0028(4) 0.0003(4)
F3_4 0.0185(5) 0.0108(4) 0.0240(5) -0.0002(3) -0.0001(4) -0.0010(3)
C3_4 0.0166(7) 0.0134(6) 0.0172(7) -0.0002(5) 0.0056(6) 0.0021(5)
F4_4 0.0269(5) 0.0213(5) 0.0180(5) -0.0077(4) 0.0070(4) 0.0002(4)
F5_4 0.0303(5) 0.0181(5) 0.0211(5) 0.0062(4) 0.0125(4) 0.0027(4)
F6_4 0.0158(5) 0.0279(5) 0.0274(5) -0.0018(4) 0.0066(4) 0.0070(4)
C4_4 0.0184(7) 0.0139(7) 0.0181(7) 0.0039(5) 0.0030(6) 0.0019(6)
F7_4 0.0269(5) 0.0102(4) 0.0288(5) 0.0012(4) 0.0059(4) 0.0033(4)
F8_4 0.0229(5) 0.0233(5) 0.0280(5) 0.0094(4) -0.0065(4) 0.0027(4)
F9_4 0.0288(5) 0.0206(5) 0.0229(5) 0.0069(4) 0.0122(4) 0.0000(4)
O1_3 0.0109(5) 0.0096(5) 0.0272(6) -0.0019(4) 0.0022(4) -0.0012(4)
C1_3 0.0134(7) 0.0106(6) 0.0170(7) -0.0011(5) 0.0023(5) -0.0019(5)
C2_3 0.0121(7) 0.0154(7) 0.0357(9) -0.0040(6) -0.0003(6) 0.0003(6)
F1_3 0.0359(7) 0.0248(6) 0.0323(6) 0.0026(5) -0.0150(5) 0.0030(5)
F2_3 0.0135(5) 0.0263(6) 0.0822(10) -0.0149(6) 0.0130(6) -0.0014(4)
F3_3 0.0176(5) 0.0114(4) 0.0409(6) -0.0045(4) 0.0016(4) 0.0008(4)
C3_3 0.0367(10) 0.0202(8) 0.0230(8) -0.0017(6) 0.0091(7) -0.0109(7)
F4_3 0.0537(8) 0.0327(6) 0.0248(6) 0.0110(5) -0.0033(5) -0.0040(6)
F5_3 0.0609(8) 0.0297(6) 0.0247(6) -0.0120(5) 0.0171(6) -0.0176(6)
F6_3 0.0555(8) 0.0344(7) 0.0390(7) -0.0067(5) 0.0299(6) -0.0222(6)
C4_3 0.0156(7) 0.0130(7) 0.0233(8) -0.0030(6) 0.0029(6) -0.0032(6)
F7_3 0.0266(5) 0.0103(4) 0.0357(6) 0.0012(4) 0.0059(4) -0.0037(4)
F8_3 0.0150(5) 0.0220(5) 0.0412(6) -0.0093(5) 0.0006(4) -0.0074(4)
F9_3 0.0267(5) 0.0206(5) 0.0230(5) -0.0079(4) 0.0059(4) -0.0052(4)
O1_2 0.0099(5) 0.0109(5) 0.0183(5) -0.0013(4) 0.0045(4) -0.0008(4)
C1_2 0.0096(6) 0.0134(6) 0.0162(7) 0.0006(5) 0.0014(5) -0.0007(5)
C2_2 0.0131(7) 0.0198(7) 0.0268(8) -0.0008(6) 0.0073(6) 0.0006(6)
F1_2 0.0208(5) 0.0167(5) 0.0374(6) 0.0039(4) 0.0099(4) 0.0073(4)
F2_2 0.0103(5) 0.0335(6) 0.0493(7) -0.0029(5) 0.0116(5) 0.0005(4)
F3_2 0.0280(6) 0.0280(5) 0.0232(5) -0.0070(4) 0.0122(4) -0.0029(4)
C3_2 0.0161(7) 0.0171(7) 0.0211(7) 0.0026(6) 0.0037(6) -0.0029(6)
F4_2 0.0253(5) 0.0123(4) 0.0333(6) 0.0011(4) 0.0054(4) -0.0033(4)
F5_2 0.0226(5) 0.0260(5) 0.0171(5) 0.0067(4) -0.0018(4) -0.0020(4)
F6_2 0.0245(5) 0.0292(6) 0.0312(6) 0.0055(4) 0.0137(5) -0.0070(4)
C4_2 0.0140(7) 0.0242(8) 0.0207(8) 0.0007(6) -0.0019(6) -0.0024(6)
F7_2 0.0228(5) 0.0289(5) 0.0187(5) -0.0078(4) 0.0012(4) -0.0043(4)
F8_2 0.0150(5) 0.0424(7) 0.0325(6) -0.0064(5) -0.0007(4) -0.0123(5)
F9_2 0.0306(6) 0.0356(6) 0.0256(6) 0.0080(5) -0.0085(5) 0.0052(5)
O1_1 0.0084(5) 0.0117(5) 0.0154(5) -0.0023(4) 0.0020(4) 0.0010(4)
C1_1 0.0098(6) 0.0113(6) 0.0132(6) -0.0009(5) 0.0030(5) 0.0002(5)
C2_1 0.0118(7) 0.0144(6) 0.0157(7) -0.0030(5) 0.0026(5) 0.0004(5)
F1_1 0.0217(5) 0.0236(5) 0.0139(4) -0.0055(4) 0.0040(4) 0.0013(4)
F2_1 0.0094(4) 0.0230(5) 0.0284(5) -0.0062(4) 0.0011(4) -0.0012(4)
F3_1 0.0170(4) 0.0110(4) 0.0243(5) -0.0020(3) 0.0028(4) -0.0013(3)
C3_1 0.0134(7) 0.0133(6) 0.0170(7) -0.0018(5) 0.0059(5) 0.0006(5)
F4_1 0.0192(5) 0.0217(5) 0.0176(4) -0.0086(4) 0.0058(4) -0.0013(4)
F5_1 0.0251(5) 0.0180(5) 0.0204(5) 0.0039(4) 0.0114(4) 0.0011(4)
F6_1 0.0121(4) 0.0239(5) 0.0262(5) -0.0030(4) 0.0071(4) 0.0044(4)
C4_1 0.0136(7) 0.0153(7) 0.0185(7) 0.0022(5) 0.0029(6) 0.0022(5)
F7_1 0.0229(5) 0.0112(4) 0.0288(5) 0.0010(4) 0.0041(4) 0.0026(4)
F8_1 0.0179(5) 0.0253(5) 0.0255(5) 0.0067(4) -0.0036(4) 0.0031(4)
F9_1 0.0233(5) 0.0233(5) 0.0218(5) 0.0074(4) 0.0104(4) 0.0021(4)
Ag01 0.01793(6) 0.01019(5) 0.01347(5) -0.00153(4) 0.00264(4) 0.00000(4)
B1 0.0100(7) 0.0108(7) 0.0154(7) -0.0016(6) 0.0030(6) 0.0002(6)
Ag02 0.01942(6) 0.01157(5) 0.01320(5) -0.00155(4) 0.00416(4) 0.00086(4)
B2 0.0140(8) 0.0101(7) 0.0169(8) -0.0024(6) 0.0015(6) -0.0003(6)
F005 0.0191(5) 0.0188(4) 0.0122(4) -0.0015(3) 0.0034(3) 0.0013(4)
F007 0.0150(4) 0.0092(4) 0.0229(5) -0.0021(3) 0.0034(4) 0.0001(3)
F009 0.0192(5) 0.0085(4) 0.0292(5) -0.0023(4) 0.0020(4) -0.0004(3)
F00M 0.0246(5) 0.0205(5) 0.0144(4) -0.0032(4) 0.0023(4) 0.0010(4)

loop_
_atom_type_symbol
_atom_type_description
_atom_type_scat_dispersion_real
_atom_type_scat_dispersion_imag
_atom_type_scat_source
C C 0.0033 0.0016 'International Tables Vol C Tables 4.2.6.8 and 6.1.1.4'
B B 0.0013 0.0007 'International Tables Vol C Tables 4.2.6.8 and 6.1.1.4'
O O 0.0106 0.0060 'International Tables Vol C Tables 4.2.6.8 and 6.1.1.4'
F F 0.0171 0.0103 'International Tables Vol C Tables 4.2.6.8 and 6.1.1.4'
Ag Ag -0.8971 1.1015 'International Tables Vol C Tables 4.2.6.8 and 6.1.1.4'
H H 0.0000 0.0000 'International Tables Vol C Tables 4.2.6.8 and 6.1.1.4'

loop_
_geom_angle_atom_site_label_1
_geom_angle_atom_site_label_2
_geom_angle_atom_site_label_3
_geom_angle
C6_10 C1_10 C2_10 121.8(15)
C6_10 C1_10 F1_10 127.6(12)
C2_10 C1_10 F1_10 110.5(12)
C3_10 C2_10 C1_10 119(2)
C3_10 C2_10 Ag02 64.3(15)
C1_10 C2_10 Ag02 107.4(17)
C3_10 C2_10 H2_10 120.4
C1_10 C2_10 H2_10 120.4
Ag02 C2_10 H2_10 97.6
C2_10 C3_10 C4_10 121(2)
C2_10 C3_10 Ag02 85.4(17)
C4_10 C3_10 Ag02 96.0(15)
C2_10 C3_10 H3_10 119.3
C4_10 C3_10 H3_10 119.3
Ag02 C3_10 H3_10 88.6
C5_10 C4_10 C3_10 115.5(18)
C5_10 C4_10 H4_10 122.2
C3_10 C4_10 H4_10 122.2
C6_10 C5_10 C4_10 122.6(15)
C6_10 C5_10 H5_10 118.7
C4_10 C5_10 H5_10 118.7
C1_10 C6_10 C5_10 119.4(14)
C1_10 C6_10 H6_10 120.3
C5_10 C6_10 H6_10 120.3
F1_9 C1_9 C2_9 122.3(6)
F1_9 C1_9 C6_9 115.2(6)
C2_9 C1_9 C6_9 122.4(8)
C1_9 C2_9 C3_9 119.7(9)
C1_9 C2_9 H2_9 120.2
C3_9 C2_9 H2_9 120.2
C2_9 C3_9 C4_9 119.4(12)
C2_9 C3_9 Ag02 108.4(10)
C4_9 C3_9 Ag02 66.7(9)
C2_9 C3_9 H3_9 120.3
C4_9 C3_9 H3_9 120.3
Ag02 C3_9 H3_9 94.6
C5_9 C4_9 C3_9 118.1(12)
C5_9 C4_9 Ag02 100.4(10)
C3_9 C4_9 Ag02 81.1(9)
C5_9 C4_9 H4_9 120.9
C3_9 C4_9 H4_9 120.9
Ag02 C4_9 H4_9 88.6
C6_9 C5_9 C4_9 122.7(10)
C6_9 C5_9 H5_9 118.6
C4_9 C5_9 H5_9 118.6
C5_9 C6_9 C1_9 117.6(8)
C5_9 C6_9 H6_9 121.2
C1_9 C6_9 H6_9 121.2
F1_8 C1_8 C2_8 118.41(15)
F1_8 C1_8 C6_8 118.50(14)
C2_8 C1_8 C6_8 123.09(15)
C1_8 C2_8 C3_8 118.53(15)
C1_8 C2_8 H2_8 120.7
C3_8 C2_8 H2_8 120.7
C4_8 C3_8 C2_8 119.68(15)
C4_8 C3_8 Ag01 73.31(9)
C2_8 C3_8 Ag01 105.05(10)
C4_8 C3_8 H3_8 120.2
C2_8 C3_8 H3_8 120.2
Ag01 C3_8 H3_8 91.6
C5_8 C4_8 C3_8 119.73(15)
C5_8 C4_8 Ag01 104.69(10)
C3_8 C4_8 Ag01 73.82(9)
C5_8 C4_8 H4_8 120.1
C3_8 C4_8 H4_8 120.1
Ag01 C4_8 H4_8 91.4
C6_8 C5_8 C4_8 120.65(15)
C6_8 C5_8 H5_8 119.7
C4_8 C5_8 H5_8 119.7
C1_8 C6_8 C5_8 118.31(14)
C1_8 C6_8 H6_8 120.8
C5_8 C6_8 H6_8 120.8
F1_7 C1_7 C6_7 118.67(15)
F1_7 C1_7 C2_7 118.44(16)
C6_7 C1_7 C2_7 122.89(16)
C1_7 C2_7 C3_7 118.34(17)
C1_7 C2_7 H2_7 120.8
C3_7 C2_7 H2_7 120.8
C4_7 C3_7 C2_7 119.86(16)
C4_7 C3_7 Ag01 75.43(10)
C2_7 C3_7 Ag01 103.15(11)
C4_7 C3_7 H3_7 120.1
C2_7 C3_7 H3_7 120.1
Ag01 C3_7 H3_7 91.4
C3_7 C4_7 C5_7 119.83(17)
C3_7 C4_7 Ag01 72.42(10)
C5_7 C4_7 Ag01 104.77(11)
C3_7 C4_7 H4_7 120.1
C5_7 C4_7 H4_7 120.1
Ag01 C4_7 H4_7 92.7
C6_7 C5_7 C4_7 120.44(17)
C6_7 C5_7 H5_7 119.8
C4_7 C5_7 H5_7 119.8
C1_7 C6_7 C5_7 118.62(15)
C1_7 C6_7 H6_7 120.7
C5_7 C6_7 H6_7 120.7
F1_5 C1_5 C2_5 118.24(15)
F1_5 C1_5 C6_5 118.30(14)
C2_5 C1_5 C6_5 123.46(16)
C1_5 C2_5 C3_5 118.26(15)
C1_5 C2_5 H2_5 120.9
C3_5 C2_5 H2_5 120.9
C2_5 C3_5 C4_5 119.84(15)
C2_5 C3_5 Ag02 105.53(10)
C4_5 C3_5 Ag02 71.61(9)
C2_5 C3_5 H3_5 120.1
C4_5 C3_5 H3_5 120.1
Ag02 C3_5 H3_5 92.7
C3_5 C4_5 C5_5 119.74(15)
C3_5 C4_5 Ag02 75.38(9)
C5_5 C4_5 Ag02 103.64(10)
C3_5 C4_5 H4_5 120.1
C5_5 C4_5 H4_5 120.1
Ag02 C4_5 H4_5 90.9
C6_5 C5_5 C4_5 120.63(15)
C6_5 C5_5 H5_5 119.7
C4_5 C5_5 H5_5 119.7
C5_5 C6_5 C1_5 118.06(15)
C5_5 C6_5 H6_5 121.0
C1_5 C6_5 H6_5 121.0
C1_4 O1_4 B2 127.49(11)
C1_4 O1_4 Ag01 132.92(8)
B2 O1_4 Ag01 97.30(8)
O1_4 C1_4 C3_4 112.48(12)
O1_4 C1_4 C2_4 104.03(11)
C3_4 C1_4 C2_4 108.93(12)
O1_4 C1_4 C4_4 113.14(12)
C3_4 C1_4 C4_4 109.95(12)
C2_4 C1_4 C4_4 107.99(12)
F1_4 C2_4 F2_4 107.99(13)
F1_4 C2_4 F3_4 107.53(12)
F2_4 C2_4 F3_4 106.68(13)
F1_4 C2_4 C1_4 109.95(12)
F2_4 C2_4 C1_4 114.00(12)
F3_4 C2_4 C1_4 110.44(12)
F4_4 C3_4 F5_4 108.09(13)
F4_4 C3_4 F6_4 107.03(12)
F5_4 C3_4 F6_4 108.17(13)
F4_4 C3_4 C1_4 111.80(12)
F5_4 C3_4 C1_4 110.45(12)
F6_4 C3_4 C1_4 111.15(13)
F9_4 C4_4 F7_4 108.11(13)
F9_4 C4_4 F8_4 107.87(13)
F7_4 C4_4 F8_4 107.04(13)
F9_4 C4_4 C1_4 110.22(12)
F7_4 C4_4 C1_4 112.33(12)
F8_4 C4_4 C1_4 111.10(13)
C1_3 O1_3 B2 130.40(12)
C1_3 O1_3 Ag01 130.25(9)
B2 O1_3 Ag01 98.32(8)
O1_3 C1_3 C3_3 108.38(13)
O1_3 C1_3 C2_3 105.03(12)
C3_3 C1_3 C2_3 110.51(14)
O1_3 C1_3 C4_3 115.52(12)
C3_3 C1_3 C4_3 109.37(13)
C2_3 C1_3 C4_3 107.94(13)
F1_3 C2_3 F2_3 108.78(15)
F1_3 C2_3 F3_3 107.17(15)
F2_3 C2_3 F3_3 106.92(14)
F1_3 C2_3 C1_3 110.45(14)
F2_3 C2_3 C1_3 112.49(15)
F3_3 C2_3 C1_3 110.83(13)
F4_3 C3_3 F6_3 108.33(15)
F4_3 C3_3 F5_3 107.78(16)
F6_3 C3_3 F5_3 107.68(15)
F4_3 C3_3 C1_3 110.30(15)
F6_3 C3_3 C1_3 112.40(15)
F5_3 C3_3 C1_3 110.20(14)
F9_3 C4_3 F7_3 108.64(13)
F9_3 C4_3 F8_3 107.62(13)
F7_3 C4_3 F8_3 106.84(13)
F9_3 C4_3 C1_3 110.70(13)
F7_3 C4_3 C1_3 112.19(13)
F8_3 C4_3 C1_3 110.66(13)
C1_2 O1_2 B1 128.18(12)
C1_2 O1_2 Ag02 133.42(9)
B1 O1_2 Ag02 98.36(8)
O1_2 C1_2 C4_2 112.20(12)
O1_2 C1_2 C2_2 104.84(12)
C4_2 C1_2 C2_2 108.81(13)
O1_2 C1_2 C3_2 112.92(12)
C4_2 C1_2 C3_2 109.84(13)
C2_2 C1_2 C3_2 107.95(12)
F2_2 C2_2 F1_2 107.64(14)
F2_2 C2_2 F3_2 108.38(13)
F1_2 C2_2 F3_2 106.81(14)
F2_2 C2_2 C1_2 112.96(14)
F1_2 C2_2 C1_2 110.96(13)
F3_2 C2_2 C1_2 109.87(13)
F5_2 C3_2 F4_2 108.14(13)
F5_2 C3_2 F6_2 107.68(13)
F4_2 C3_2 F6_2 106.73(13)
F5_2 C3_2 C1_2 109.91(13)
F4_2 C3_2 C1_2 112.44(13)
F6_2 C3_2 C1_2 111.72(13)
F7_2 C4_2 F9_2 107.41(14)
F7_2 C4_2 F8_2 107.80(14)
F9_2 C4_2 F8_2 108.17(14)
F7_2 C4_2 C1_2 111.46(13)
F9_2 C4_2 C1_2 110.20(14)
F8_2 C4_2 C1_2 111.63(13)
C1_1 O1_1 B1 128.27(11)
C1_1 O1_1 Ag02 133.59(9)
B1 O1_1 Ag02 97.25(8)
O1_1 C1_1 C3_1 112.57(12)
O1_1 C1_1 C2_1 104.43(11)
C3_1 C1_1 C2_1 109.17(12)
O1_1 C1_1 C4_1 112.49(12)
C3_1 C1_1 C4_1 109.58(12)
C2_1 C1_1 C4_1 108.36(12)
F2_1 C2_1 F1_1 108.08(12)
F2_1 C2_1 F3_1 107.12(12)
F1_1 C2_1 F3_1 107.21(12)
F2_1 C2_1 C1_1 113.48(12)
F1_1 C2_1 C1_1 110.16(12)
F3_1 C2_1 C1_1 110.54(12)
F4_1 C3_1 F5_1 107.78(13)
F4_1 C3_1 F6_1 107.48(12)
F5_1 C3_1 F6_1 108.15(12)
F4_1 C3_1 C1_1 111.72(12)
F5_1 C3_1 C1_1 110.36(12)
F6_1 C3_1 C1_1 111.20(12)
F9_1 C4_1 F7_1 108.23(13)
F9_1 C4_1 F8_1 108.00(13)
F7_1 C4_1 F8_1 106.93(12)
F9_1 C4_1 C1_1 110.43(12)
F7_1 C4_1 C1_1 112.20(12)
F8_1 C4_1 C1_1 110.89(12)
C4_8 Ag01 C3_8 32.87(6)
C4_8 Ag01 C3_7 127.64(6)
C3_8 Ag01 C3_7 152.11(6)
C4_8 Ag01 C4_7 120.51(6)
C3_8 Ag01 C4_7 126.73(6)
C3_7 Ag01 C4_7 32.15(7)
C4_8 Ag01 O1_3 115.96(5)
C3_8 Ag01 O1_3 117.14(5)
C3_7 Ag01 O1_3 88.55(5)
C4_7 Ag01 O1_3 115.77(5)
C4_8 Ag01 O1_4 134.74(5)
C3_8 Ag01 O1_4 106.69(5)
C3_7 Ag01 O1_4 97.33(5)
C4_7 Ag01 O1_4 99.78(5)
O1_3 Ag01 O1_4 52.92(3)
F007 B1 F005 111.72(13)
F007 B1 O1_1 112.77(13)
F005 B1 O1_1 109.73(12)
F007 B1 O1_2 113.10(12)
F005 B1 O1_2 108.63(12)
O1_1 B1 O1_2 100.28(11)
C3_10 Ag02 C4_5 130.5(5)
C4_5 Ag02 C4_9 127.9(3)
C3_10 Ag02 C3_5 141.5(4)
C4_5 Ag02 C3_5 33.02(5)
C4_9 Ag02 C3_5 136.8(3)
C3_10 Ag02 O1_2 98.2(4)
C4_5 Ag02 O1_2 119.60(5)
C4_9 Ag02 O1_2 102.7(3)
C3_5 Ag02 O1_2 120.01(4)
C3_10 Ag02 O1_1 89.7(5)
C4_5 Ag02 O1_1 138.03(5)
C4_9 Ag02 O1_1 91.0(3)
C3_5 Ag02 O1_1 108.87(4)
O1_2 Ag02 O1_1 52.80(3)
C4_5 Ag02 C3_9 123.5(2)
C4_9 Ag02 C3_9 32.3(4)
C3_5 Ag02 C3_9 152.7(3)
O1_2 Ag02 C3_9 81.6(3)
O1_1 Ag02 C3_9 97.5(3)
C3_10 Ag02 C2_10 30.3(6)
C4_5 Ag02 C2_10 120.0(4)
C3_5 Ag02 C2_10 149.7(5)
O1_2 Ag02 C2_10 82.7(5)
O1_1 Ag02 C2_10 100.9(4)
F009 B2 F00M 111.82(13)
F009 B2 O1_4 111.95(13)
F00M B2 O1_4 110.32(13)
F009 B2 O1_3 113.34(13)
F00M B2 O1_3 108.10(13)
O1_4 B2 O1_3 100.74(11)

loop_
_geom_bond_atom_site_label_1
_geom_bond_atom_site_label_2
_geom_bond_distance
F1_10 C1_10 1.365(12)
C1_10 C6_10 1.327(15)
C1_10 C2_10 1.36(2)
C2_10 C3_10 1.35(3)
C2_10 Ag02 2.67(3)
C2_10 H2_10 0.9500
C3_10 C4_10 1.41(2)
C3_10 Ag02 2.41(3)
C3_10 H3_10 0.9500
C4_10 C5_10 1.370(13)
C4_10 H4_10 0.9500
C5_10 C6_10 1.359(15)
C5_10 H5_10 0.9500
C6_10 H6_10 0.9500
F1_9 C1_9 1.325(9)
C1_9 C2_9 1.388(8)
C1_9 C6_9 1.394(8)
C2_9 C3_9 1.405(12)
C2_9 H2_9 0.9500
C3_9 C4_9 1.430(16)
C3_9 Ag02 2.646(18)
C3_9 H3_9 0.9500
C4_9 C5_9 1.407(13)
C4_9 Ag02 2.459(18)
C4_9 H4_9 0.9500
C5_9 C6_9 1.387(8)
C5_9 H5_9 0.9500
C6_9 H6_9 0.9500
F1_8 C1_8 1.3495(18)
C1_8 C2_8 1.376(2)
C1_8 C6_8 1.381(2)
C2_8 C3_8 1.402(2)
C2_8 H2_8 0.9500
C3_8 C4_8 1.401(2)
C3_8 Ag01 2.4796(15)
C3_8 H3_8 0.9500
C4_8 C5_8 1.400(2)
C4_8 Ag01 2.4731(15)
C4_8 H4_8 0.9500
C5_8 C6_8 1.384(2)
C5_8 H5_8 0.9500
C6_8 H6_8 0.9500
F1_7 C1_7 1.3468(19)
C1_7 C6_7 1.374(2)
C1_7 C2_7 1.375(2)
C2_7 C3_7 1.397(3)
C2_7 H2_7 0.9500
C3_7 C4_7 1.394(3)
C3_7 Ag01 2.4967(16)
C3_7 H3_7 0.9500
C4_7 C5_7 1.394(3)
C4_7 Ag01 2.5348(17)
C4_7 H4_7 0.9500
C5_7 C6_7 1.379(2)
C5_7 H5_7 0.9500
C6_7 H6_7 0.9500
F1_5 C1_5 1.3462(19)
C1_5 C2_5 1.379(2)
C1_5 C6_5 1.385(2)
C2_5 C3_5 1.399(2)
C2_5 H2_5 0.9500
C3_5 C4_5 1.403(2)
C3_5 Ag02 2.4917(15)
C3_5 H3_5 0.9500
C4_5 C5_5 1.405(2)
C4_5 Ag02 2.4436(15)
C4_5 H4_5 0.9500
C5_5 C6_5 1.383(2)
C5_5 H5_5 0.9500
C6_5 H6_5 0.9500
O1_4 C1_4 1.3817(17)
O1_4 B2 1.493(2)
O1_4 Ag01 2.5951(10)
C1_4 C3_4 1.555(2)
C1_4 C2_4 1.560(2)
C1_4 C4_4 1.566(2)
C2_4 F1_4 1.3303(18)
C2_4 F2_4 1.3319(18)
C2_4 F3_4 1.3357(18)
C3_4 F4_4 1.3265(18)
C3_4 F5_4 1.3289(18)
C3_4 F6_4 1.3400(18)
C4_4 F9_4 1.3281(18)
C4_4 F7_4 1.3326(18)
C4_4 F8_4 1.3356(19)
O1_3 C1_3 1.3757(18)
O1_3 B2 1.495(2)
O1_3 Ag01 2.5695(11)
C1_3 C3_3 1.550(2)
C1_3 C2_3 1.556(2)
C1_3 C4_3 1.570(2)
C2_3 F1_3 1.325(2)
C2_3 F2_3 1.332(2)
C2_3 F3_3 1.3366(19)
C3_3 F4_3 1.331(2)
C3_3 F6_3 1.332(2)
C3_3 F5_3 1.338(2)
C4_3 F9_3 1.3245(19)
C4_3 F7_3 1.3310(19)
C4_3 F8_3 1.3394(18)
O1_2 C1_2 1.3749(17)
O1_2 B1 1.4930(18)
O1_2 Ag02 2.5615(10)
C1_2 C4_2 1.554(2)
C1_2 C2_2 1.559(2)
C1_2 C3_2 1.562(2)
C2_2 F2_2 1.3306(18)
C2_2 F1_2 1.3324(19)
C2_2 F3_2 1.336(2)
C3_2 F5_2 1.3286(19)
C3_2 F4_2 1.3330(19)
C3_2 F6_2 1.3417(18)
C4_2 F7_2 1.327(2)
C4_2 F9_2 1.334(2)
C4_2 F8_2 1.3361(19)
O1_1 C1_1 1.3809(17)
O1_1 B1 1.4908(19)
O1_1 Ag02 2.5893(10)
C1_1 C3_1 1.555(2)
C1_1 C2_1 1.557(2)
C1_1 C4_1 1.570(2)
C2_1 F2_1 1.3306(17)
C2_1 F1_1 1.3316(17)
C2_1 F3_1 1.3374(18)
C3_1 F4_1 1.3275(18)
C3_1 F5_1 1.3316(17)
C3_1 F6_1 1.3351(17)
C4_1 F9_1 1.3254(17)
C4_1 F7_1 1.3289(18)
C4_1 F8_1 1.3390(18)
B1 F007 1.3713(18)
B1 F005 1.3816(19)
B2 F009 1.3723(19)
B2 F00M 1.380(2)

loop_
_geom_torsion_atom_site_label_1
_geom_torsion_atom_site_label_2
_geom_torsion_atom_site_label_3
_geom_torsion_atom_site_label_4
_geom_torsion
C6_10 C1_10 C2_10 C3_10 1(4)
F1_10 C1_10 C2_10 C3_10 -179(2)
C6_10 C1_10 C2_10 Ag02 -69(2)
F1_10 C1_10 C2_10 Ag02 111.6(13)
C1_10 C2_10 C3_10 C4_10 -2(4)
Ag02 C2_10 C3_10 C4_10 94(2)
C1_10 C2_10 C3_10 Ag02 -96(2)
C2_10 C3_10 C4_10 C5_10 2(3)
Ag02 C3_10 C4_10 C5_10 90.2(16)
C3_10 C4_10 C5_10 C6_10 -1(3)
C2_10 C1_10 C6_10 C5_10 0(3)
F1_10 C1_10 C6_10 C5_10 179.8(16)
C4_10 C5_10 C6_10 C1_10 0(2)
F1_9 C1_9 C2_9 C3_9 -177.5(11)
C6_9 C1_9 C2_9 C3_9 2.4(15)
C1_9 C2_9 C3_9 C4_9 -1(2)
C1_9 C2_9 C3_9 Ag02 -73.5(12)
C2_9 C3_9 C4_9 C5_9 -2(2)
Ag02 C3_9 C4_9 C5_9 97.1(14)
C2_9 C3_9 C4_9 Ag02 -98.8(14)
C3_9 C4_9 C5_9 C6_9 2(2)
Ag02 C4_9 C5_9 C6_9 87.5(11)
C4_9 C5_9 C6_9 C1_9 -0.4(16)
F1_9 C1_9 C6_9 C5_9 178.0(8)
C2_9 C1_9 C6_9 C5_9 -2.0(13)
F1_8 C1_8 C2_8 C3_8 -178.09(13)
C6_8 C1_8 C2_8 C3_8 1.2(2)
C1_8 C2_8 C3_8 C4_8 -1.0(2)
C1_8 C2_8 C3_8 Ag01 -80.13(15)
C2_8 C3_8 C4_8 C5_8 -0.2(2)
Ag01 C3_8 C4_8 C5_8 97.95(14)
C2_8 C3_8 C4_8 Ag01 -98.12(14)
C3_8 C4_8 C5_8 C6_8 1.2(2)
Ag01 C4_8 C5_8 C6_8 80.75(15)
F1_8 C1_8 C6_8 C5_8 179.13(13)
C2_8 C1_8 C6_8 C5_8 -0.2(2)
C4_8 C5_8 C6_8 C1_8 -1.1(2)
F1_7 C1_7 C2_7 C3_7 -178.31(14)
C6_7 C1_7 C2_7 C3_7 1.1(2)
C1_7 C2_7 C3_7 C4_7 -1.3(2)
C1_7 C2_7 C3_7 Ag01 -81.84(16)
C2_7 C3_7 C4_7 C5_7 0.3(2)
Ag01 C3_7 C4_7 C5_7 97.28(15)
C2_7 C3_7 C4_7 Ag01 -97.00(15)
C3_7 C4_7 C5_7 C6_7 0.9(2)
Ag01 C4_7 C5_7 C6_7 78.83(16)
F1_7 C1_7 C6_7 C5_7 179.45(14)
C2_7 C1_7 C6_7 C5_7 0.0(2)
C4_7 C5_7 C6_7 C1_7 -1.0(2)
F1_5 C1_5 C2_5 C3_5 -178.67(14)
C6_5 C1_5 C2_5 C3_5 1.2(2)
C1_5 C2_5 C3_5 C4_5 -0.7(2)
C1_5 C2_5 C3_5 Ag02 -78.14(15)
C2_5 C3_5 C4_5 C5_5 -0.2(2)
Ag02 C3_5 C4_5 C5_5 97.57(14)
C2_5 C3_5 C4_5 Ag02 -97.73(14)
C3_5 C4_5 C5_5 C6_5 0.7(2)
Ag02 C4_5 C5_5 C6_5 81.48(16)
C4_5 C5_5 C6_5 C1_5 -0.4(2)
F1_5 C1_5 C6_5 C5_5 179.22(14)
C2_5 C1_5 C6_5 C5_5 -0.6(2)
B2 O1_4 C1_4 C3_4 -59.05(18)
Ag01 O1_4 C1_4 C3_4 99.67(13)
B2 O1_4 C1_4 C2_4 -176.78(13)
Ag01 O1_4 C1_4 C2_4 -18.06(16)
B2 O1_4 C1_4 C4_4 66.28(18)
Ag01 O1_4 C1_4 C4_4 -135.00(11)
O1_4 C1_4 C2_4 F1_4 -70.44(14)
C3_4 C1_4 C2_4 F1_4 169.41(12)
C4_4 C1_4 C2_4 F1_4 50.03(16)
O1_4 C1_4 C2_4 F2_4 168.15(12)
C3_4 C1_4 C2_4 F2_4 48.00(17)
C4_4 C1_4 C2_4 F2_4 -71.38(16)
O1_4 C1_4 C2_4 F3_4 48.07(15)
C3_4 C1_4 C2_4 F3_4 -72.09(15)
C4_4 C1_4 C2_4 F3_4 168.54(12)
O1_4 C1_4 C3_4 F4_4 61.77(16)
C2_4 C1_4 C3_4 F4_4 176.56(12)
C4_4 C1_4 C3_4 F4_4 -65.29(16)
O1_4 C1_4 C3_4 F5_4 -58.62(16)
C2_4 C1_4 C3_4 F5_4 56.17(16)
C4_4 C1_4 C3_4 F5_4 174.32(12)
O1_4 C1_4 C3_4 F6_4 -178.69(12)
C2_4 C1_4 C3_4 F6_4 -63.91(15)
C4_4 C1_4 C3_4 F6_4 54.25(16)
O1_4 C1_4 C4_4 F9_4 33.29(17)
C3_4 C1_4 C4_4 F9_4 159.98(13)
C2_4 C1_4 C4_4 F9_4 -81.29(15)
O1_4 C1_4 C4_4 F7_4 -87.33(15)
C3_4 C1_4 C4_4 F7_4 39.35(17)
C2_4 C1_4 C4_4 F7_4 158.09(12)
O1_4 C1_4 C4_4 F8_4 152.80(12)
C3_4 C1_4 C4_4 F8_4 -80.52(16)
C2_4 C1_4 C4_4 F8_4 38.22(16)
B2 O1_3 C1_3 C3_3 -96.13(18)
Ag01 O1_3 C1_3 C3_3 69.67(16)
B2 O1_3 C1_3 C2_3 145.74(15)
Ag01 O1_3 C1_3 C2_3 -48.46(16)
B2 O1_3 C1_3 C4_3 27.0(2)
Ag01 O1_3 C1_3 C4_3 -167.24(10)
O1_3 C1_3 C2_3 F1_3 -74.16(16)
C3_3 C1_3 C2_3 F1_3 169.16(13)
C4_3 C1_3 C2_3 F1_3 49.60(17)
O1_3 C1_3 C2_3 F2_3 164.09(14)
C3_3 C1_3 C2_3 F2_3 47.41(18)
C4_3 C1_3 C2_3 F2_3 -72.15(17)
O1_3 C1_3 C2_3 F3_3 44.45(17)
C3_3 C1_3 C2_3 F3_3 -72.23(17)
C4_3 C1_3 C2_3 F3_3 168.22(13)
O1_3 C1_3 C3_3 F4_3 51.45(17)
C2_3 C1_3 C3_3 F4_3 166.03(13)
C4_3 C1_3 C3_3 F4_3 -75.28(17)
O1_3 C1_3 C3_3 F6_3 172.46(14)
C2_3 C1_3 C3_3 F6_3 -72.96(18)
C4_3 C1_3 C3_3 F6_3 45.7(2)
O1_3 C1_3 C3_3 F5_3 -67.44(18)
C2_3 C1_3 C3_3 F5_3 47.14(19)
C4_3 C1_3 C3_3 F5_3 165.83(14)
O1_3 C1_3 C4_3 F9_3 33.86(19)
C3_3 C1_3 C4_3 F9_3 156.43(14)
C2_3 C1_3 C4_3 F9_3 -83.30(16)
O1_3 C1_3 C4_3 F7_3 -87.69(16)
C3_3 C1_3 C4_3 F7_3 34.88(18)
C2_3 C1_3 C4_3 F7_3 155.15(13)
O1_3 C1_3 C4_3 F8_3 153.09(13)
C3_3 C1_3 C4_3 F8_3 -84.35(17)
C2_3 C1_3 C4_3 F8_3 35.93(17)
B1 O1_2 C1_2 C4_2 63.93(19)
Ag02 O1_2 C1_2 C4_2 -119.24(13)
B1 O1_2 C1_2 C2_2 -178.13(13)
Ag02 O1_2 C1_2 C2_2 -1.31(17)
B1 O1_2 C1_2 C3_2 -60.86(19)
Ag02 O1_2 C1_2 C3_2 115.96(13)
O1_2 C1_2 C2_2 F2_2 -166.10(13)
C4_2 C1_2 C2_2 F2_2 -45.88(18)
C3_2 C1_2 C2_2 F2_2 73.28(17)
O1_2 C1_2 C2_2 F1_2 -45.12(17)
C4_2 C1_2 C2_2 F1_2 75.10(16)
C3_2 C1_2 C2_2 F1_2 -165.74(13)
O1_2 C1_2 C2_2 F3_2 72.76(15)
C4_2 C1_2 C2_2 F3_2 -167.02(13)
C3_2 C1_2 C2_2 F3_2 -47.86(16)
O1_2 C1_2 C3_2 F5_2 -28.57(18)
C4_2 C1_2 C3_2 F5_2 -154.64(13)
C2_2 C1_2 C3_2 F5_2 86.85(15)
O1_2 C1_2 C3_2 F4_2 91.96(15)
C4_2 C1_2 C3_2 F4_2 -34.11(17)
C2_2 C1_2 C3_2 F4_2 -152.62(13)
O1_2 C1_2 C3_2 F6_2 -148.05(13)
C4_2 C1_2 C3_2 F6_2 85.88(16)
C2_2 C1_2 C3_2 F6_2 -32.63(17)
O1_2 C1_2 C4_2 F7_2 -52.36(18)
C2_2 C1_2 C4_2 F7_2 -167.91(13)
C3_2 C1_2 C4_2 F7_2 74.11(16)
O1_2 C1_2 C4_2 F9_2 66.79(17)
C2_2 C1_2 C4_2 F9_2 -48.75(17)
C3_2 C1_2 C4_2 F9_2 -166.73(13)
O1_2 C1_2 C4_2 F8_2 -172.98(13)
C2_2 C1_2 C4_2 F8_2 71.47(17)
C3_2 C1_2 C4_2 F8_2 -46.50(18)
B1 O1_1 C1_1 C3_1 -56.98(18)
Ag02 O1_1 C1_1 C3_1 109.65(12)
B1 O1_1 C1_1 C2_1 -175.29(13)
Ag02 O1_1 C1_1 C2_1 -8.66(16)
B1 O1_1 C1_1 C4_1 67.41(18)
Ag02 O1_1 C1_1 C4_1 -125.95(11)
O1_1 C1_1 C2_1 F2_1 166.04(12)
C3_1 C1_1 C2_1 F2_1 45.43(17)
C4_1 C1_1 C2_1 F2_1 -73.85(15)
O1_1 C1_1 C2_1 F1_1 -72.63(14)
C3_1 C1_1 C2_1 F1_1 166.76(12)
C4_1 C1_1 C2_1 F1_1 47.48(15)
O1_1 C1_1 C2_1 F3_1 45.66(15)
C3_1 C1_1 C2_1 F3_1 -74.94(15)
C4_1 C1_1 C2_1 F3_1 165.77(12)
O1_1 C1_1 C3_1 F4_1 56.70(16)
C2_1 C1_1 C3_1 F4_1 172.18(12)
C4_1 C1_1 C3_1 F4_1 -69.29(16)
O1_1 C1_1 C3_1 F5_1 -63.19(16)
C2_1 C1_1 C3_1 F5_1 52.29(16)
C4_1 C1_1 C3_1 F5_1 170.82(12)
O1_1 C1_1 C3_1 F6_1 176.79(12)
C2_1 C1_1 C3_1 F6_1 -67.73(15)
C4_1 C1_1 C3_1 F6_1 50.80(16)
O1_1 C1_1 C4_1 F9_1 32.59(17)
C3_1 C1_1 C4_1 F9_1 158.62(13)
C2_1 C1_1 C4_1 F9_1 -82.35(15)
O1_1 C1_1 C4_1 F7_1 -88.24(15)
C3_1 C1_1 C4_1 F7_1 37.79(17)
C2_1 C1_1 C4_1 F7_1 156.82(12)
O1_1 C1_1 C4_1 F8_1 152.26(12)
C3_1 C1_1 C4_1 F8_1 -81.71(15)
C2_1 C1_1 C4_1 F8_1 37.32(16)
C1_1 O1_1 B1 F007 -39.19(19)
Ag02 O1_1 B1 F007 150.53(10)
C1_1 O1_1 B1 F005 86.04(17)
Ag02 O1_1 B1 F005 -84.24(11)
C1_1 O1_1 B1 O1_2 -159.76(12)
Ag02 O1_1 B1 O1_2 29.96(10)
C1_2 O1_2 B1 F007 26.9(2)
Ag02 O1_2 B1 F007 -150.74(11)
C1_2 O1_2 B1 F005 -97.71(16)
Ag02 O1_2 B1 F005 84.62(11)
C1_2 O1_2 B1 O1_1 147.26(13)
Ag02 O1_2 B1 O1_1 -30.41(10)
C1_4 O1_4 B2 F009 -45.5(2)
Ag01 O1_4 B2 F009 150.00(11)
C1_4 O1_4 B2 F00M 79.67(17)
Ag01 O1_4 B2 F00M -84.79(11)
C1_4 O1_4 B2 O1_3 -166.29(12)
Ag01 O1_4 B2 O1_3 29.26(11)
C1_3 O1_3 B2 F009 19.7(2)
Ag01 O1_3 B2 F009 -149.41(11)
C1_3 O1_3 B2 F00M -104.85(17)
Ag01 O1_3 B2 F00M 86.05(11)
C1_3 O1_3 B2 O1_4 139.44(14)
Ag01 O1_3 B2 O1_4 -29.65(11)
